data_1572067
loop_
_publ_author_name
'K\"orner, Lukas'
'Bockfeld, Dirk'
'Bannenberg, Thomas'
'Tamm, Matthias'

_publ_section_title
;
 2,3-Diamino-4,5-diarylcyclopentadienone iron carbonyl complexes as
 catalysts for reductive amination reactions
;
_journal_issue 16
_journal_name_full 'Catalysis Science &amp; Technology'
_journal_page_first 4522
_journal_page_last 4532
_journal_paper_doi 10.1039/D4CY00372A
_journal_volume 14
_journal_year 2024
_chemical_formula_moiety 'C39 H49 Fe N3 O3, 0.5(C6 H14)'
_chemical_formula_sum 'C42 H56 Fe N3 O3'
_chemical_formula_weight 706.74
_space_group_crystal_system triclinic
_space_group_IT_number 2
_space_group_name_Hall '-P 1'
_space_group_name_H-M_alt 'P -1'
_atom_sites_solution_hydrogens geom
_atom_sites_solution_primary iterative
_atom_sites_solution_secondary difmap
_audit_creation_method SHELXL-2018/3
_audit_update_record
;
2024-03-06 deposited with the CCDC.	2024-07-05 downloaded from the CCDC.
;
_cell_angle_alpha 86.447(4)
_cell_angle_beta 71.724(4)
_cell_angle_gamma 71.449(4)
_cell_formula_units_Z 2
_cell_length_a 11.1854(5)
_cell_length_b 12.6987(5)
_cell_length_c 14.8312(7)
_cell_measurement_reflns_used 34943
_cell_measurement_temperature 101(2)
_cell_measurement_theta_max 34.0940
_cell_measurement_theta_min 2.0300
_cell_volume 1894.75(16)
_computing_cell_refinement 'CrysAlisPro 1.171.42.64a (Rigaku OD, 2022)'
_computing_data_collection 'CrysAlisPro 1.171.42.64a (Rigaku OD, 2022)'
_computing_data_reduction 'CrysAlisPro 1.171.42.64a (Rigaku OD, 2022)'
_computing_publication_material 'OLEX2 v1.3 (O. V. Dolomanov et al., J. Appl. Cryst., 2009, 42, 339-341)'
_computing_structure_refinement 'SHELXL-2018/3 (G. M. Sheldrick, Acta Cryst., 2015, C71, 3-8)'
_computing_structure_solution 'SHELXT 2018/2 (G. M. Sheldrick, Acta Cryst., 2015, A71, 3-8)'
_diffrn_ambient_environment N~2~
_diffrn_ambient_temperature 101(2)
_diffrn_detector 'Hybrid Pixel Array Detector'
_diffrn_detector_area_resol_mean 10.0000
_diffrn_detector_type HyPix
_diffrn_measured_fraction_theta_full 1.000
_diffrn_measured_fraction_theta_max 0.993
_diffrn_measurement_device 'four-circle diffractometer'
_diffrn_measurement_device_type 'XtaLAB Synergy, Single source at offset/far, HyPix'
_diffrn_measurement_method '\w scans'
_diffrn_radiation_monochromator mirror
_diffrn_radiation_probe x-ray
_diffrn_radiation_type 'Mo K\a'
_diffrn_radiation_wavelength 0.71073
_diffrn_reflns_av_unetI/netI 0.0612
_diffrn_reflns_Laue_measured_fraction_full 1.000
_diffrn_reflns_Laue_measured_fraction_max 0.993
_diffrn_reflns_limit_h_max 16
_diffrn_reflns_limit_h_min -16
_diffrn_reflns_limit_k_max 18
_diffrn_reflns_limit_k_min -18
_diffrn_reflns_limit_l_max 22
_diffrn_reflns_limit_l_min -22
_diffrn_reflns_number 25609
_diffrn_reflns_point_group_measured_fraction_full 1.000
_diffrn_reflns_point_group_measured_fraction_max 0.993
_diffrn_reflns_theta_full 25.242
_diffrn_reflns_theta_max 32.037
_diffrn_reflns_theta_min 2.020
_diffrn_source 'micro-focus sealed X-ray tube'
_diffrn_source_type 'PhotonJet (Mo) X-ray Source'
_exptl_absorpt_coefficient_mu 0.440
_exptl_absorpt_correction_T_max 1.000
_exptl_absorpt_correction_T_min 0.589
_exptl_absorpt_correction_type gaussian
_exptl_absorpt_process_details
;
CrysAlisPro 1.171.42.64a (Rigaku Oxford Diffraction, 2022)
Numerical absorption correction based on gaussian integration over
a multifaceted crystal model
Empirical absorption correction using spherical harmonics,
implemented in SCALE3 ABSPACK scaling algorithm.
;
_exptl_crystal_colour yellow
_exptl_crystal_density_diffrn 1.239
_exptl_crystal_description plate
_exptl_crystal_F_000 758
_exptl_crystal_size_max 0.220
_exptl_crystal_size_mid 0.140
_exptl_crystal_size_min 0.030
_refine_diff_density_max 0.749
_refine_diff_density_min -0.620
_refine_diff_density_rms 0.083
_refine_ls_extinction_method none
_refine_ls_goodness_of_fit_ref 1.089
_refine_ls_hydrogen_treatment constr
_refine_ls_matrix_type full
_refine_ls_number_parameters 482
_refine_ls_number_reflns 25609
_refine_ls_number_restraints 0
_refine_ls_restrained_S_all 1.089
_refine_ls_R_factor_all 0.1178
_refine_ls_R_factor_gt 0.0847
_refine_ls_shift/su_max 0.001
_refine_ls_shift/su_mean 0.000
_refine_ls_structure_factor_coef Fsqd
_refine_ls_weighting_details 'w=1/[\s^2^(Fo^2^)+(0.0341P)^2^+4.3963P] where P=(Fo^2^+2Fc^2^)/3'
_refine_ls_weighting_scheme calc
_refine_ls_wR_factor_gt 0.1506
_refine_ls_wR_factor_ref 0.1632
_reflns_Friedel_coverage 0.000
_reflns_number_gt 18980
_reflns_number_total 25609
_reflns_threshold_expression 'I > 2\s(I)'
_cod_data_source_file d4cy00372a3.cif
_cod_data_source_block lk38db
_cod_depositor_comments 'Adding full bibliography for 1572060--1572070.cif.'
_cod_database_code 1572067
_shelx_shelxl_version_number 2018/3
_shelx_space_group_comment
;
The symmetry employed for this shelxl refinement is uniquely defined
by the following loop, which should always be used as a source of
symmetry information in preference to the above space-group names.
They are only intended as comments.
;
_shelx_estimated_absorpt_t_min 0.909
_shelx_estimated_absorpt_t_max 0.987
_oxdiff_exptl_absorpt_empirical_full_min 0.699
_oxdiff_exptl_absorpt_empirical_full_max 1.272
_oxdiff_exptl_absorpt_empirical_details
;
Empirical correction (ABSPACK) includes:
- Absorption correction using spherical harmonics
- Frame scaling
- Detector area scaling
;

loop_
_space_group_symop_operation_xyz
'x, y, z'
'-x, -y, -z'

loop_
_atom_site_label
_atom_site_type_symbol
_atom_site_fract_x
_atom_site_fract_y
_atom_site_fract_z
_atom_site_U_iso_or_equiv
_atom_site_adp_type
_atom_site_occupancy
_atom_site_site_symmetry_order
_atom_site_calc_flag
_atom_site_refinement_flags_posn
_atom_site_refinement_flags_adp
_atom_site_refinement_flags_occupancy
_atom_site_disorder_assembly
_atom_site_disorder_group
Fe1 Fe 0.74755(4) 0.60356(3) 0.18021(3) 0.01627(9) Uani 1 1 d . . . . .
O1 O 0.55726(19) 0.45028(15) 0.16627(14) 0.0231(4) Uani 1 1 d . . . . .
O2 O 1.0248(2) 0.59237(17) 0.14016(15) 0.0273(4) Uani 1 1 d . . . . .
O3 O 0.6741(2) 0.84649(17) 0.17474(16) 0.0349(5) Uani 1 1 d . . . . .
N1 N 0.8462(2) 0.33391(17) 0.16043(16) 0.0188(4) Uani 1 1 d . . . . .
N2 N 0.8812(2) 0.43982(18) 0.32113(16) 0.0197(4) Uani 1 1 d . . . . .
N3 N 0.7313(2) 0.58044(18) 0.05632(16) 0.0208(4) Uani 1 1 d . . . . .
C1 C 0.6154(3) 0.4814(2) 0.21292(18) 0.0176(5) Uani 1 1 d . . . . .
C2 C 0.7553(3) 0.4303(2) 0.21203(18) 0.0171(5) Uani 1 1 d . . . . .
C3 C 0.7728(2) 0.4841(2) 0.28751(18) 0.0176(5) Uani 1 1 d . . . . .
C4 C 0.6604(3) 0.5832(2) 0.32082(18) 0.0174(5) Uani 1 1 d . . . . .
C5 C 0.5661(3) 0.5849(2) 0.27161(18) 0.0183(5) Uani 1 1 d . . . . .
C6 C 0.8052(3) 0.2804(2) 0.0945(2) 0.0223(5) Uani 1 1 d . . . . .
H6A H 0.807074 0.323820 0.036550 0.027 Uiso 1 1 calc R U . . .
H6B H 0.713271 0.279293 0.125236 0.027 Uiso 1 1 calc R U . . .
C7 C 0.8982(3) 0.1618(2) 0.0674(2) 0.0269(6) Uani 1 1 d . . . . .
H7A H 0.891680 0.117358 0.124979 0.032 Uiso 1 1 calc R U . . .
H7B H 0.870709 0.127506 0.022410 0.032 Uiso 1 1 calc R U . . .
C8 C 1.0415(3) 0.1597(2) 0.0218(2) 0.0279(6) Uani 1 1 d . . . . .
H8A H 1.100681 0.081853 0.009202 0.033 Uiso 1 1 calc R U . . .
H8B H 1.050696 0.196939 -0.039540 0.033 Uiso 1 1 calc R U . . .
C9 C 1.0810(3) 0.2193(2) 0.0882(2) 0.0260(6) Uani 1 1 d . . . . .
H9A H 1.170972 0.224327 0.055887 0.031 Uiso 1 1 calc R U . . .
H9B H 1.084083 0.175656 0.145545 0.031 Uiso 1 1 calc R U . . .
C10 C 0.9838(3) 0.3359(2) 0.11778(19) 0.0209(5) Uani 1 1 d . . . . .
H10A H 1.008992 0.369981 0.164323 0.025 Uiso 1 1 calc R U . . .
H10B H 0.989025 0.382348 0.061439 0.025 Uiso 1 1 calc R U . . .
C11 C 0.8891(3) 0.3297(2) 0.3621(2) 0.0271(6) Uani 1 1 d . . . . .
H11A H 0.863737 0.284864 0.323380 0.033 Uiso 1 1 calc R U . . .
H11B H 0.826309 0.338970 0.427386 0.033 Uiso 1 1 calc R U . . .
C12 C 1.0290(3) 0.2695(2) 0.3645(2) 0.0321(7) Uani 1 1 d . . . . .
H12A H 1.090068 0.252078 0.298713 0.039 Uiso 1 1 calc R U . . .
H12B H 1.031358 0.198586 0.396699 0.039 Uiso 1 1 calc R U . . .
C13 C 1.0753(3) 0.3405(2) 0.4168(2) 0.0298(6) Uani 1 1 d . . . . .
H13A H 1.168875 0.302382 0.413506 0.036 Uiso 1 1 calc R U . . .
H13B H 1.020760 0.350986 0.484587 0.036 Uiso 1 1 calc R U . . .
C14 C 1.0628(3) 0.4537(2) 0.3720(2) 0.0253(6) Uani 1 1 d . . . . .
H14A H 1.089268 0.500714 0.408027 0.030 Uiso 1 1 calc R U . . .
H14B H 1.123150 0.443555 0.305807 0.030 Uiso 1 1 calc R U . . .
C15 C 0.9203(3) 0.5114(2) 0.37245(19) 0.0214(5) Uani 1 1 d . . . . .
H15A H 0.860366 0.525903 0.438711 0.026 Uiso 1 1 calc R U . . .
H15B H 0.913659 0.583470 0.341522 0.026 Uiso 1 1 calc R U . . .
C16 C 0.6288(2) 0.6509(2) 0.40915(18) 0.0178(5) Uani 1 1 d . . . . .
C17 C 0.5856(3) 0.6060(2) 0.4971(2) 0.0297(6) Uani 1 1 d . . . . .
H17 H 0.579567 0.532863 0.499368 0.036 Uiso 1 1 calc R U . . .
C18 C 0.5513(3) 0.6664(3) 0.5816(2) 0.0315(7) Uani 1 1 d . . . . .
H18 H 0.520657 0.634184 0.640342 0.038 Uiso 1 1 calc R U . . .
C19 C 0.5609(3) 0.7734(2) 0.58203(18) 0.0196(5) Uani 1 1 d . . . . .
C20 C 0.6103(3) 0.8149(2) 0.49441(19) 0.0230(5) Uani 1 1 d . . . . .
H20 H 0.621298 0.886290 0.492054 0.028 Uiso 1 1 calc R U . . .
C21 C 0.6442(3) 0.7548(2) 0.40973(19) 0.0224(5) Uani 1 1 d . . . . .
H21 H 0.678615 0.785701 0.351109 0.027 Uiso 1 1 calc R U . . .
C22 C 0.5180(3) 0.8410(2) 0.67559(19) 0.0234(5) Uani 1 1 d . . . . .
C23 C 0.5624(3) 0.7672(3) 0.7524(2) 0.0300(6) Uani 1 1 d . . . . .
H23A H 0.524620 0.706030 0.762601 0.045 Uiso 1 1 calc R U . . .
H23B H 0.531656 0.811581 0.811860 0.045 Uiso 1 1 calc R U . . .
H23C H 0.659481 0.736954 0.731956 0.045 Uiso 1 1 calc R U . . .
C24 C 0.5767(3) 0.9370(2) 0.6636(2) 0.0301(6) Uani 1 1 d . . . . .
H24A H 0.673635 0.907467 0.638555 0.045 Uiso 1 1 calc R U . . .
H24B H 0.550974 0.975424 0.725360 0.045 Uiso 1 1 calc R U . . .
H24C H 0.542911 0.989450 0.619240 0.045 Uiso 1 1 calc R U . . .
C25 C 0.3659(3) 0.8885(3) 0.7084(2) 0.0380(8) Uani 1 1 d . . . . .
H25A H 0.336976 0.936306 0.659802 0.057 Uiso 1 1 calc R U . . .
H25B H 0.335746 0.932263 0.768143 0.057 Uiso 1 1 calc R U . . .
H25C H 0.327969 0.827422 0.718357 0.057 Uiso 1 1 calc R U . . .
C26 C 0.4290(3) 0.6618(2) 0.29037(18) 0.0190(5) Uani 1 1 d . . . . .
C27 C 0.3275(3) 0.6218(2) 0.2864(2) 0.0234(5) Uani 1 1 d . . . . .
H27 H 0.345944 0.544249 0.276538 0.028 Uiso 1 1 calc R U . . .
C28 C 0.2001(3) 0.6934(2) 0.2965(2) 0.0248(6) Uani 1 1 d . . . . .
H28 H 0.133686 0.663638 0.293008 0.030 Uiso 1 1 calc R U . . .
C29 C 0.1676(3) 0.8075(2) 0.3116(2) 0.0227(5) Uani 1 1 d . . . . .
C30 C 0.2666(3) 0.8462(2) 0.3214(2) 0.0281(6) Uani 1 1 d . . . . .
H30 H 0.246110 0.922985 0.335747 0.034 Uiso 1 1 calc R U . . .
C31 C 0.3940(3) 0.7757(2) 0.3108(2) 0.0269(6) Uani 1 1 d . . . . .
H31 H 0.458823 0.805428 0.317490 0.032 Uiso 1 1 calc R U . . .
C32 C 0.0301(3) 0.8868(2) 0.3150(2) 0.0268(6) Uani 1 1 d . . . . .
C36 C 0.9167(3) 0.5954(2) 0.15165(18) 0.0209(5) Uani 1 1 d . . . . .
C37 C 0.7000(3) 0.7516(2) 0.17796(19) 0.0225(5) Uani 1 1 d . . . . .
C38 C 0.7068(3) 0.5598(2) -0.00787(19) 0.0226(5) Uani 1 1 d . . . . .
C39 C 0.6719(3) 0.5313(3) -0.0881(2) 0.0358(7) Uani 1 1 d . . . . .
H39A H 0.714341 0.565022 -0.145345 0.054 Uiso 1 1 calc R U . . .
H39B H 0.575419 0.559482 -0.074431 0.054 Uiso 1 1 calc R U . . .
H39C H 0.702656 0.450354 -0.098368 0.054 Uiso 1 1 calc R U . . .
C33 C 0.0089(6) 0.8713(5) 0.2127(4) 0.0349(14) Uani 0.563(6) 1 d . . P A 1
H33A H -0.080143 0.917838 0.213519 0.052 Uiso 0.563(6) 1 calc R U P A 1
H33B H 0.018859 0.793159 0.201841 0.052 Uiso 0.563(6) 1 calc R U P A 1
H33C H 0.075348 0.893509 0.161578 0.052 Uiso 0.563(6) 1 calc R U P A 1
C34 C 0.0175(6) 1.0075(4) 0.3205(5) 0.0326(14) Uani 0.563(6) 1 d . . P A 1
H34A H 0.088464 1.023087 0.268599 0.049 Uiso 0.563(6) 1 calc R U P A 1
H34B H 0.024486 1.025432 0.381574 0.049 Uiso 0.563(6) 1 calc R U P A 1
H34C H -0.068820 1.052814 0.314917 0.049 Uiso 0.563(6) 1 calc R U P A 1
C35 C -0.0752(5) 0.8566(5) 0.3896(5) 0.0375(15) Uani 0.563(6) 1 d . . P A 1
H35A H -0.066431 0.866212 0.452005 0.056 Uiso 0.563(6) 1 calc R U P A 1
H35B H -0.067004 0.778831 0.379011 0.056 Uiso 0.563(6) 1 calc R U P A 1
H35C H -0.162208 0.904636 0.387295 0.056 Uiso 0.563(6) 1 calc R U P A 1
C33A C 0.0443(7) 0.9793(6) 0.2521(6) 0.0319(17) Uani 0.437(6) 1 d . . P A 2
H33D H -0.043816 1.030241 0.255350 0.048 Uiso 0.437(6) 1 calc R U P A 2
H33E H 0.092182 0.949956 0.186669 0.048 Uiso 0.437(6) 1 calc R U P A 2
H33F H 0.093861 1.019250 0.272540 0.048 Uiso 0.437(6) 1 calc R U P A 2
C34A C -0.0386(8) 0.9445(7) 0.4240(5) 0.039(2) Uani 0.437(6) 1 d . . P A 2
H34D H 0.017175 0.984185 0.436458 0.058 Uiso 0.437(6) 1 calc R U P A 2
H34E H -0.046591 0.886465 0.470143 0.058 Uiso 0.437(6) 1 calc R U P A 2
H34F H -0.126802 0.996903 0.429832 0.058 Uiso 0.437(6) 1 calc R U P A 2
C35A C -0.0620(8) 0.8315(6) 0.3036(8) 0.047(3) Uani 0.437(6) 1 d . . P A 2
H35D H -0.148809 0.886925 0.310416 0.071 Uiso 0.437(6) 1 calc R U P A 2
H35E H -0.071566 0.776331 0.352298 0.071 Uiso 0.437(6) 1 calc R U P A 2
H35F H -0.027017 0.794343 0.240413 0.071 Uiso 0.437(6) 1 calc R U P A 2
C40 C 0.3906(4) 0.7918(3) 0.0514(3) 0.0480(9) Uani 1 1 d . . . . .
H40A H 0.417593 0.762531 -0.014011 0.072 Uiso 1 1 calc R U . . .
H40B H 0.304051 0.783866 0.086768 0.072 Uiso 1 1 calc R U . . .
H40C H 0.456523 0.750247 0.082029 0.072 Uiso 1 1 calc R U . . .
C41 C 0.3811(4) 0.9132(4) 0.0505(4) 0.0744(16) Uani 1 1 d . . . . .
H41A H 0.312066 0.953938 0.021258 0.089 Uiso 1 1 calc R U . . .
H41B H 0.350201 0.941834 0.117231 0.089 Uiso 1 1 calc R U . . .
C42 C 0.5025(4) 0.9400(3) 0.0007(3) 0.0470(9) Uani 1 1 d . . . . .
H42A H 0.532516 0.911681 -0.065996 0.056 Uiso 1 1 calc R U . . .
H42B H 0.571593 0.897946 0.029510 0.056 Uiso 1 1 calc R U . . .

loop_
_atom_site_aniso_label
_atom_site_aniso_U_11
_atom_site_aniso_U_22
_atom_site_aniso_U_33
_atom_site_aniso_U_23
_atom_site_aniso_U_13
_atom_site_aniso_U_12
Fe1 0.01819(18) 0.01590(16) 0.01661(17) 0.00045(12) -0.00925(14) -0.00408(13)
O1 0.0227(10) 0.0221(9) 0.0277(10) -0.0034(7) -0.0130(8) -0.0054(7)
O2 0.0227(10) 0.0297(10) 0.0316(11) 0.0011(8) -0.0098(9) -0.0097(8)
O3 0.0481(14) 0.0190(10) 0.0304(11) 0.0001(8) -0.0075(10) -0.0055(9)
N1 0.0179(10) 0.0170(9) 0.0213(11) -0.0018(8) -0.0083(9) -0.0026(8)
N2 0.0219(11) 0.0196(10) 0.0210(11) 0.0021(8) -0.0134(9) -0.0046(8)
N3 0.0203(11) 0.0198(10) 0.0219(11) 0.0016(8) -0.0083(9) -0.0043(8)
C1 0.0187(12) 0.0162(10) 0.0209(12) 0.0027(9) -0.0096(10) -0.0066(9)
C2 0.0192(12) 0.0161(10) 0.0183(11) 0.0015(9) -0.0095(10) -0.0053(9)
C3 0.0182(12) 0.0171(11) 0.0192(12) 0.0023(9) -0.0091(10) -0.0049(9)
C4 0.0191(12) 0.0177(11) 0.0180(12) -0.0006(9) -0.0087(10) -0.0059(9)
C5 0.0178(12) 0.0181(11) 0.0208(12) 0.0006(9) -0.0103(10) -0.0039(9)
C6 0.0244(13) 0.0197(12) 0.0250(13) -0.0029(10) -0.0112(11) -0.0057(10)
C7 0.0290(15) 0.0175(12) 0.0333(15) -0.0034(11) -0.0088(13) -0.0063(11)
C8 0.0269(15) 0.0186(12) 0.0327(15) -0.0046(11) -0.0064(12) -0.0015(11)
C9 0.0206(13) 0.0211(12) 0.0327(15) -0.0010(11) -0.0075(12) -0.0019(10)
C10 0.0187(12) 0.0203(11) 0.0238(13) -0.0001(10) -0.0083(11) -0.0043(10)
C11 0.0341(16) 0.0231(13) 0.0290(15) 0.0081(11) -0.0184(13) -0.0085(11)
C12 0.0389(17) 0.0249(13) 0.0343(16) 0.0034(12) -0.0234(14) -0.0009(12)
C13 0.0278(15) 0.0330(15) 0.0279(15) 0.0010(12) -0.0180(13) 0.0006(12)
C14 0.0204(13) 0.0326(14) 0.0245(14) 0.0006(11) -0.0128(11) -0.0050(11)
C15 0.0213(13) 0.0245(12) 0.0207(12) -0.0002(10) -0.0115(11) -0.0050(10)
C16 0.0170(12) 0.0196(11) 0.0182(12) -0.0011(9) -0.0072(10) -0.0054(9)
C17 0.0425(18) 0.0273(14) 0.0238(14) 0.0012(11) -0.0077(13) -0.0194(13)
C18 0.0431(18) 0.0348(16) 0.0186(13) 0.0033(11) -0.0041(13) -0.0209(14)
C19 0.0169(12) 0.0235(12) 0.0163(12) -0.0023(9) -0.0034(10) -0.0047(9)
C20 0.0320(15) 0.0194(12) 0.0196(12) 0.0016(9) -0.0093(11) -0.0099(11)
C21 0.0307(15) 0.0241(12) 0.0155(12) 0.0013(9) -0.0077(11) -0.0122(11)
C22 0.0232(13) 0.0252(13) 0.0186(12) -0.0039(10) -0.0042(11) -0.0048(10)
C23 0.0372(17) 0.0320(15) 0.0204(13) -0.0004(11) -0.0088(13) -0.0102(13)
C24 0.0412(18) 0.0252(13) 0.0226(14) -0.0064(11) -0.0075(13) -0.0097(12)
C25 0.0251(16) 0.0471(19) 0.0292(16) -0.0099(14) 0.0001(13) -0.0006(14)
C26 0.0187(12) 0.0189(11) 0.0209(12) -0.0006(9) -0.0100(10) -0.0040(9)
C27 0.0229(13) 0.0181(11) 0.0304(14) 0.0012(10) -0.0098(12) -0.0064(10)
C28 0.0220(13) 0.0225(12) 0.0334(15) 0.0012(11) -0.0115(12) -0.0088(10)
C29 0.0196(13) 0.0187(11) 0.0316(14) 0.0003(10) -0.0111(11) -0.0053(10)
C30 0.0248(14) 0.0182(12) 0.0425(17) -0.0043(11) -0.0130(13) -0.0049(10)
C31 0.0237(14) 0.0224(13) 0.0384(16) -0.0031(11) -0.0146(13) -0.0066(11)
C32 0.0182(13) 0.0190(12) 0.0426(17) 0.0038(11) -0.0108(12) -0.0044(10)
C36 0.0257(14) 0.0206(12) 0.0175(12) 0.0013(9) -0.0093(11) -0.0064(10)
C37 0.0263(14) 0.0238(12) 0.0157(12) -0.0006(9) -0.0067(11) -0.0049(10)
C38 0.0193(13) 0.0258(13) 0.0212(13) 0.0009(10) -0.0083(11) -0.0030(10)
C39 0.0324(17) 0.0515(19) 0.0259(15) -0.0065(13) -0.0173(14) -0.0071(14)
C33 0.036(3) 0.031(3) 0.039(3) -0.002(2) -0.024(3) 0.001(2)
C34 0.027(3) 0.018(2) 0.053(4) 0.000(2) -0.018(3) -0.002(2)
C35 0.022(3) 0.035(3) 0.046(4) 0.013(3) -0.007(3) -0.002(2)
C33A 0.027(4) 0.034(4) 0.031(4) 0.012(3) -0.012(3) -0.002(3)
C34A 0.031(4) 0.042(4) 0.028(4) -0.002(3) -0.006(3) 0.007(3)
C35A 0.024(4) 0.028(4) 0.096(8) -0.004(4) -0.034(5) -0.001(3)
C40 0.043(2) 0.052(2) 0.043(2) 0.0014(17) -0.0126(18) -0.0060(17)
C41 0.037(2) 0.051(3) 0.109(4) 0.003(3) 0.003(3) -0.0049(19)
C42 0.043(2) 0.051(2) 0.040(2) -0.0079(17) -0.0106(17) -0.0061(17)

loop_
_atom_type_symbol
_atom_type_description
_atom_type_scat_dispersion_real
_atom_type_scat_dispersion_imag
_atom_type_scat_source
C C 0.0033 0.0016 'International Tables Vol C Tables 4.2.6.8 and 6.1.1.4'
H H 0.0000 0.0000 'International Tables Vol C Tables 4.2.6.8 and 6.1.1.4'
Fe Fe 0.3463 0.8444 'International Tables Vol C Tables 4.2.6.8 and 6.1.1.4'
N N 0.0061 0.0033 'International Tables Vol C Tables 4.2.6.8 and 6.1.1.4'
O O 0.0106 0.0060 'International Tables Vol C Tables 4.2.6.8 and 6.1.1.4'

loop_
_exptl_crystal_face_index_h
_exptl_crystal_face_index_k
_exptl_crystal_face_index_l
_exptl_crystal_face_perp_dist
0 17 0 0.0143
0 -17 0 0.0152
-15 -5 -10 0.0644
-1 0 19 0.0733
-4 -2 -21 0.0601
14 4 16 0.0729
15 5 12 0.0867
-8 -16 5 0.0543
-10 0 10 0.0859
9 -5 -10 0.1242

loop_
_geom_angle_atom_site_label_1
_geom_angle_atom_site_label_2
_geom_angle_atom_site_label_3
_geom_angle
_geom_angle_site_symmetry_1
_geom_angle_site_symmetry_3
_geom_angle_publ_flag
C36 Fe1 C37 90.64(12) . . ?
C36 Fe1 N3 102.58(11) . . ?
C37 Fe1 N3 95.90(10) . . ?
C36 Fe1 C4 113.79(11) . . ?
C37 Fe1 C4 100.58(11) . . ?
N3 Fe1 C4 139.58(10) . . ?
C36 Fe1 C5 153.69(11) . . ?
C37 Fe1 C5 99.54(11) . . ?
N3 Fe1 C5 100.43(9) . . ?
C4 Fe1 C5 40.63(9) . . ?
C36 Fe1 C3 89.55(11) . . ?
C37 Fe1 C3 134.92(11) . . ?
N3 Fe1 C3 127.91(9) . . ?
C4 Fe1 C3 40.20(10) . . ?
C5 Fe1 C3 66.10(9) . . ?
C36 Fe1 C2 102.00(11) . . ?
C37 Fe1 C2 164.93(11) . . ?
N3 Fe1 C2 89.38(9) . . ?
C4 Fe1 C2 66.94(9) . . ?
C5 Fe1 C2 65.56(9) . . ?
C3 Fe1 C2 38.62(9) . . ?
C36 Fe1 C1 138.93(10) . . ?
C37 Fe1 C1 130.43(11) . . ?
N3 Fe1 C1 76.98(9) . . ?
C4 Fe1 C1 64.21(9) . . ?
C5 Fe1 C1 37.38(9) . . ?
C3 Fe1 C1 62.36(9) . . ?
C2 Fe1 C1 37.45(8) . . ?
C2 N1 C10 115.9(2) . . ?
C2 N1 C6 118.2(2) . . ?
C10 N1 C6 111.4(2) . . ?
C3 N2 C15 120.3(2) . . ?
C3 N2 C11 113.5(2) . . ?
C15 N2 C11 113.6(2) . . ?
C38 N3 Fe1 169.1(2) . . ?
O1 C1 C5 127.1(2) . . ?
O1 C1 C2 127.6(2) . . ?
C5 C1 C2 104.93(19) . . ?
O1 C1 Fe1 132.86(19) . . ?
C5 C1 Fe1 61.57(13) . . ?
C2 C1 Fe1 64.11(13) . . ?
N1 C2 C3 125.1(2) . . ?
N1 C2 C1 126.2(2) . . ?
C3 C2 C1 107.7(2) . . ?
N1 C2 Fe1 127.50(18) . . ?
C3 C2 Fe1 68.79(13) . . ?
C1 C2 Fe1 78.44(14) . . ?
N2 C3 C2 122.5(2) . . ?
N2 C3 C4 128.7(2) . . ?
C2 C3 C4 108.8(2) . . ?
N2 C3 Fe1 129.28(18) . . ?
C2 C3 Fe1 72.59(14) . . ?
C4 C3 Fe1 65.99(13) . . ?
C3 C4 C5 107.4(2) . . ?
C3 C4 C16 125.2(2) . . ?
C5 C4 C16 125.0(2) . . ?
C3 C4 Fe1 73.80(15) . . ?
C5 C4 Fe1 72.96(15) . . ?
C16 C4 Fe1 132.73(18) . . ?
C4 C5 C1 108.8(2) . . ?
C4 C5 C26 127.6(2) . . ?
C1 C5 C26 122.3(2) . . ?
C4 C5 Fe1 66.42(14) . . ?
C1 C5 Fe1 81.05(15) . . ?
C26 C5 Fe1 129.06(18) . . ?
N1 C6 C7 110.2(2) . . ?
C8 C7 C6 111.3(2) . . ?
C9 C8 C7 109.5(2) . . ?
C8 C9 C10 111.6(2) . . ?
N1 C10 C9 111.6(2) . . ?
N2 C11 C12 110.3(2) . . ?
C11 C12 C13 110.9(2) . . ?
C12 C13 C14 109.9(2) . . ?
C15 C14 C13 110.3(2) . . ?
N2 C15 C14 109.1(2) . . ?
C21 C16 C17 117.2(2) . . ?
C21 C16 C4 124.1(2) . . ?
C17 C16 C4 118.7(2) . . ?
C18 C17 C16 121.1(3) . . ?
C17 C18 C19 121.6(3) . . ?
C20 C19 C18 116.7(2) . . ?
C20 C19 C22 122.2(2) . . ?
C18 C19 C22 121.1(2) . . ?
C19 C20 C21 121.8(2) . . ?
C16 C21 C20 121.4(2) . . ?
C23 C22 C25 109.1(3) . . ?
C23 C22 C19 111.0(2) . . ?
C25 C22 C19 107.7(2) . . ?
C23 C22 C24 107.7(2) . . ?
C25 C22 C24 109.2(3) . . ?
C19 C22 C24 112.0(2) . . ?
C31 C26 C27 116.8(2) . . ?
C31 C26 C5 123.1(2) . . ?
C27 C26 C5 120.1(2) . . ?
C28 C27 C26 121.3(2) . . ?
C29 C28 C27 121.6(2) . . ?
C28 C29 C30 116.9(2) . . ?
C28 C29 C32 121.3(2) . . ?
C30 C29 C32 121.8(2) . . ?
C31 C30 C29 121.9(2) . . ?
C30 C31 C26 121.3(3) . . ?
C33A C32 C35A 115.4(5) . . ?
C35 C32 C34 113.0(4) . . ?
C33A C32 C29 109.8(4) . . ?
C35A C32 C29 114.4(3) . . ?
C35 C32 C29 110.9(3) . . ?
C34 C32 C29 114.1(3) . . ?
C35 C32 C33 107.3(4) . . ?
C34 C32 C33 103.7(4) . . ?
C29 C32 C33 107.2(3) . . ?
C33A C32 C34A 105.2(5) . . ?
C35A C32 C34A 104.8(6) . . ?
C29 C32 C34A 106.1(3) . . ?
O2 C36 Fe1 174.8(2) . . ?
O3 C37 Fe1 177.5(3) . . ?
N3 C38 C39 177.9(3) . . ?
C42 C41 C40 116.7(4) . . ?
C41 C42 C42 118.3(4) . 2_675 ?

loop_
_geom_bond_atom_site_label_1
_geom_bond_atom_site_label_2
_geom_bond_distance
_geom_bond_site_symmetry_2
_geom_bond_publ_flag
Fe1 C36 1.775(3) . ?
Fe1 C37 1.784(3) . ?
Fe1 N3 1.951(2) . ?
Fe1 C4 2.046(3) . ?
Fe1 C5 2.134(3) . ?
Fe1 C3 2.150(2) . ?
Fe1 C2 2.201(2) . ?
Fe1 C1 2.397(2) . ?
O1 C1 1.240(3) . ?
O2 C36 1.154(3) . ?
O3 C37 1.148(3) . ?
N1 C2 1.398(3) . ?
N1 C10 1.477(3) . ?
N1 C6 1.480(3) . ?
N2 C3 1.395(3) . ?
N2 C15 1.464(3) . ?
N2 C11 1.477(3) . ?
N3 C38 1.136(3) . ?
C1 C5 1.473(3) . ?
C1 C2 1.488(3) . ?
C2 C3 1.440(3) . ?
C3 C4 1.445(3) . ?
C4 C5 1.453(3) . ?
C4 C16 1.495(3) . ?
C5 C26 1.482(3) . ?
C6 C7 1.526(4) . ?
C7 C8 1.524(4) . ?
C8 C9 1.522(4) . ?
C9 C10 1.524(4) . ?
C11 C12 1.518(4) . ?
C12 C13 1.523(4) . ?
C13 C14 1.530(4) . ?
C14 C15 1.526(4) . ?
C16 C21 1.384(3) . ?
C16 C17 1.396(4) . ?
C17 C18 1.391(4) . ?
C18 C19 1.397(4) . ?
C19 C20 1.386(4) . ?
C19 C22 1.536(4) . ?
C20 C21 1.393(4) . ?
C22 C23 1.533(4) . ?
C22 C25 1.536(4) . ?
C22 C24 1.537(4) . ?
C26 C31 1.400(4) . ?
C26 C27 1.401(4) . ?
C27 C28 1.392(4) . ?
C28 C29 1.392(4) . ?
C29 C30 1.393(4) . ?
C29 C32 1.535(4) . ?
C30 C31 1.386(4) . ?
C32 C33A 1.470(7) . ?
C32 C35A 1.473(8) . ?
C32 C35 1.475(7) . ?
C32 C34 1.498(6) . ?
C32 C33 1.640(6) . ?
C32 C34A 1.658(8) . ?
C38 C39 1.460(4) . ?
C40 C41 1.511(6) . ?
C41 C42 1.463(6) . ?
C42 C42 1.506(8) 2_675 ?

loop_
_geom_torsion_atom_site_label_1
_geom_torsion_atom_site_label_2
_geom_torsion_atom_site_label_3
_geom_torsion_atom_site_label_4
_geom_torsion
_geom_torsion_site_symmetry_1
_geom_torsion_site_symmetry_2
_geom_torsion_site_symmetry_3
_geom_torsion_site_symmetry_4
_geom_torsion_publ_flag
C10 N1 C2 C3 -52.4(3) . . . . ?
C6 N1 C2 C3 171.5(2) . . . . ?
C10 N1 C2 C1 140.9(2) . . . . ?
C6 N1 C2 C1 4.8(4) . . . . ?
C10 N1 C2 Fe1 36.5(3) . . . . ?
C6 N1 C2 Fe1 -99.5(2) . . . . ?
O1 C1 C2 N1 -2.8(4) . . . . ?
C5 C1 C2 N1 -175.7(2) . . . . ?
Fe1 C1 C2 N1 -128.3(3) . . . . ?
O1 C1 C2 C3 -171.4(3) . . . . ?
C5 C1 C2 C3 15.7(3) . . . . ?
Fe1 C1 C2 C3 63.07(16) . . . . ?
O1 C1 C2 Fe1 125.5(3) . . . . ?
C5 C1 C2 Fe1 -47.39(17) . . . . ?
C15 N2 C3 C2 158.9(2) . . . . ?
C11 N2 C3 C2 -61.6(3) . . . . ?
C15 N2 C3 C4 -23.6(4) . . . . ?
C11 N2 C3 C4 115.8(3) . . . . ?
C15 N2 C3 Fe1 65.4(3) . . . . ?
C11 N2 C3 Fe1 -155.2(2) . . . . ?
N1 C2 C3 N2 -4.2(4) . . . . ?
C1 C2 C3 N2 164.5(2) . . . . ?
Fe1 C2 C3 N2 -125.9(2) . . . . ?
N1 C2 C3 C4 177.9(2) . . . . ?
C1 C2 C3 C4 -13.4(3) . . . . ?
Fe1 C2 C3 C4 56.16(17) . . . . ?
N1 C2 C3 Fe1 121.7(3) . . . . ?
C1 C2 C3 Fe1 -69.55(17) . . . . ?
N2 C3 C4 C5 -172.2(2) . . . . ?
C2 C3 C4 C5 5.6(3) . . . . ?
Fe1 C3 C4 C5 65.73(17) . . . . ?
N2 C3 C4 C16 -9.2(4) . . . . ?
C2 C3 C4 C16 168.5(2) . . . . ?
Fe1 C3 C4 C16 -131.3(3) . . . . ?
N2 C3 C4 Fe1 122.1(3) . . . . ?
C2 C3 C4 Fe1 -60.18(18) . . . . ?
C3 C4 C5 C1 4.5(3) . . . . ?
C16 C4 C5 C1 -158.5(2) . . . . ?
Fe1 C4 C5 C1 70.84(18) . . . . ?
C3 C4 C5 C26 171.6(2) . . . . ?
C16 C4 C5 C26 8.5(4) . . . . ?
Fe1 C4 C5 C26 -122.1(3) . . . . ?
C3 C4 C5 Fe1 -66.30(17) . . . . ?
C16 C4 C5 Fe1 130.7(3) . . . . ?
O1 C1 C5 C4 174.7(3) . . . . ?
C2 C1 C5 C4 -12.4(3) . . . . ?
Fe1 C1 C5 C4 -61.21(17) . . . . ?
O1 C1 C5 C26 6.9(4) . . . . ?
C2 C1 C5 C26 179.8(2) . . . . ?
Fe1 C1 C5 C26 130.9(3) . . . . ?
O1 C1 C5 Fe1 -124.1(3) . . . . ?
C2 C1 C5 Fe1 48.84(17) . . . . ?
C2 N1 C6 C7 -163.6(2) . . . . ?
C10 N1 C6 C7 58.5(3) . . . . ?
N1 C6 C7 C8 -58.0(3) . . . . ?
C6 C7 C8 C9 55.3(3) . . . . ?
C7 C8 C9 C10 -53.5(3) . . . . ?
C2 N1 C10 C9 163.8(2) . . . . ?
C6 N1 C10 C9 -57.2(3) . . . . ?
C8 C9 C10 N1 55.0(3) . . . . ?
C3 N2 C11 C12 159.9(2) . . . . ?
C15 N2 C11 C12 -57.8(3) . . . . ?
N2 C11 C12 C13 54.7(3) . . . . ?
C11 C12 C13 C14 -55.1(3) . . . . ?
C12 C13 C14 C15 56.7(3) . . . . ?
C3 N2 C15 C14 -161.5(2) . . . . ?
C11 N2 C15 C14 59.1(3) . . . . ?
C13 C14 C15 N2 -57.8(3) . . . . ?
C3 C4 C16 C21 107.5(3) . . . . ?
C5 C4 C16 C21 -92.4(3) . . . . ?
Fe1 C4 C16 C21 6.8(4) . . . . ?
C3 C4 C16 C17 -70.0(4) . . . . ?
C5 C4 C16 C17 90.1(3) . . . . ?
Fe1 C4 C16 C17 -170.8(2) . . . . ?
C21 C16 C17 C18 4.1(4) . . . . ?
C4 C16 C17 C18 -178.2(3) . . . . ?
C16 C17 C18 C19 -1.2(5) . . . . ?
C17 C18 C19 C20 -2.1(5) . . . . ?
C17 C18 C19 C22 177.8(3) . . . . ?
C18 C19 C20 C21 2.3(4) . . . . ?
C22 C19 C20 C21 -177.5(3) . . . . ?
C17 C16 C21 C20 -3.9(4) . . . . ?
C4 C16 C21 C20 178.6(3) . . . . ?
C19 C20 C21 C16 0.7(4) . . . . ?
C20 C19 C22 C23 -139.0(3) . . . . ?
C18 C19 C22 C23 41.1(4) . . . . ?
C20 C19 C22 C25 101.6(3) . . . . ?
C18 C19 C22 C25 -78.3(3) . . . . ?
C20 C19 C22 C24 -18.5(4) . . . . ?
C18 C19 C22 C24 161.6(3) . . . . ?
C4 C5 C26 C31 41.1(4) . . . . ?
C1 C5 C26 C31 -153.5(3) . . . . ?
Fe1 C5 C26 C31 -47.5(4) . . . . ?
C4 C5 C26 C27 -140.2(3) . . . . ?
C1 C5 C26 C27 25.3(4) . . . . ?
Fe1 C5 C26 C27 131.3(2) . . . . ?
C31 C26 C27 C28 3.8(4) . . . . ?
C5 C26 C27 C28 -175.0(3) . . . . ?
C26 C27 C28 C29 -0.4(5) . . . . ?
C27 C28 C29 C30 -3.4(4) . . . . ?
C27 C28 C29 C32 175.2(3) . . . . ?
C28 C29 C30 C31 3.9(5) . . . . ?
C32 C29 C30 C31 -174.7(3) . . . . ?
C29 C30 C31 C26 -0.5(5) . . . . ?
C27 C26 C31 C30 -3.3(4) . . . . ?
C5 C26 C31 C30 175.5(3) . . . . ?
C28 C29 C32 C33A -130.2(4) . . . . ?
C30 C29 C32 C33A 48.4(5) . . . . ?
C28 C29 C32 C35A 1.5(6) . . . . ?
C30 C29 C32 C35A -179.9(5) . . . . ?
C28 C29 C32 C35 57.8(5) . . . . ?
C30 C29 C32 C35 -123.6(4) . . . . ?
C28 C29 C32 C34 -173.2(4) . . . . ?
C30 C29 C32 C34 5.3(5) . . . . ?
C28 C29 C32 C33 -59.0(4) . . . . ?
C30 C29 C32 C33 119.5(4) . . . . ?
C28 C29 C32 C34A 116.6(4) . . . . ?
C30 C29 C32 C34A -64.8(5) . . . . ?
C40 C41 C42 C42 -179.3(5) . . . 2_675 ?

loop_
_exptl_oxdiff_crystal_face_indexfrac_h
_exptl_oxdiff_crystal_face_indexfrac_k
_exptl_oxdiff_crystal_face_indexfrac_l
_exptl_oxdiff_crystal_face_x
_exptl_oxdiff_crystal_face_y
_exptl_oxdiff_crystal_face_z
0.3130 17.0842 -0.3842 0.0263 0.9980 0.0575
-0.3572 -17.0999 0.4266 -0.0263 -0.9982 -0.0534
-15.4687 -4.7011 -10.2058 -0.8512 0.0218 0.5244
-1.4504 0.0009 19.1071 0.6029 -0.0168 0.7976
-3.6613 -1.5174 -20.8005 -0.8270 0.0224 -0.5617
13.6608 4.2966 15.5971 0.9757 -0.0254 -0.2175
15.0361 4.6199 12.2052 0.9051 -0.0233 -0.4245
-8.0808 -15.7376 5.3739 -0.1036 -0.7920 0.6016
-10.0160 0.4897 10.1790 0.0255 0.1841 0.9826
8.8187 -4.5511 -9.6870 -0.0542 -0.4022 -0.9139
